data_7011874
loop_
_publ_author_name
'Brammer, Lee'
'Rodger, Colin S.'
'Blake, Alexander J.'
'Brooks, Neil R.'
'Champness, Neil R.'
'Cunningham, John W.'
'Hubberstey, Peter'
'Teat, Simon J.'
'Wilson, Claire'
'Schr\"oder, Martin'

_publ_section_title
;
 Bridging mode flexibility of 1,3-dithiacyclohexane in silver(i)
 co-ordination polymers
;
_journal_issue 22
_journal_name_full 'Journal of the Chemical Society, Dalton Transactions'
_journal_page_first 4134
_journal_paper_doi 10.1039/b205278b
_journal_year 2002
_chemical_formula_sum 'C4 H8 Ag F6 P S2'
_chemical_formula_weight 373.06
_chemical_name_systematic
; 
? 
;
_space_group_IT_number 14
_symmetry_cell_setting monoclinic
_symmetry_space_group_name_Hall '-P 2ybc'
_symmetry_space_group_name_H-M 'P 1 21/c 1'
_atom_sites_solution_hydrogens geom
_atom_sites_solution_primary direct
_atom_sites_solution_secondary difmap
_audit_creation_method SHELXL-97
_cell_angle_alpha 90.00
_cell_angle_beta 93.404(2)
_cell_angle_gamma 90.00
_cell_formula_units_Z 4
_cell_length_a 6.5099(9)
_cell_length_b 18.743(3)
_cell_length_c 8.2518(12)
_cell_measurement_reflns_used 5758
_cell_measurement_temperature 296(2)
_cell_measurement_theta_max 29.275
_cell_measurement_theta_min 2.173
_cell_volume 1005.1(3)
_computing_cell_refinement 'Bruker SAINT'
_computing_data_collection 'Bruker SMART'
_computing_data_reduction 'Bruker SHELXTL'
_computing_molecular_graphics 'Bruker SHELXTL'
_computing_publication_material 'Bruker SHELXTL'
_computing_structure_refinement 'Bruker SHELXTL'
_computing_structure_solution 'Bruker SHELXTL'
_diffrn_ambient_temperature 296(2)
_diffrn_detector_area_resol_mean 100
_diffrn_measured_fraction_theta_full 0.999
_diffrn_measured_fraction_theta_max 0.938
_diffrn_measurement_device_type 'Bruker SMART CCD'
_diffrn_measurement_method 'Omega Scans'
_diffrn_radiation_monochromator graphite
_diffrn_radiation_source 'normal-focus sealed tube'
_diffrn_radiation_type MoK\a
_diffrn_radiation_wavelength 0.71073
_diffrn_reflns_av_R_equivalents 0.0739
_diffrn_reflns_av_sigmaI/netI 0.0443
_diffrn_reflns_limit_h_max 9
_diffrn_reflns_limit_h_min -9
_diffrn_reflns_limit_k_max 25
_diffrn_reflns_limit_k_min -25
_diffrn_reflns_limit_l_max 11
_diffrn_reflns_limit_l_min -11
_diffrn_reflns_number 14192
_diffrn_reflns_theta_full 26.37
_diffrn_reflns_theta_max 30.53
_diffrn_reflns_theta_min 2.17
_exptl_absorpt_coefficient_mu 2.624
_exptl_absorpt_correction_T_max 0.731
_exptl_absorpt_correction_T_min 0.476
_exptl_absorpt_correction_type empirical
_exptl_absorpt_process_details
;
absorption correction was based upon symmetry equivalent and 
repeated intensity measurements using the program SADABS 
(Sheldrick, 1995), which is based upon the method of 
Blessing (Blessing, 1995).  
;
_exptl_crystal_colour colorless
_exptl_crystal_density_diffrn 2.465
_exptl_crystal_density_method 'not measured'
_exptl_crystal_description plate
_exptl_crystal_F_000 720
_exptl_crystal_size_max .3
_exptl_crystal_size_mid .15
_exptl_crystal_size_min .04
_refine_diff_density_max 2.219
_refine_diff_density_min -1.627
_refine_diff_density_rms 0.251
_refine_ls_extinction_method none
_refine_ls_goodness_of_fit_ref 1.454
_refine_ls_hydrogen_treatment constr
_refine_ls_matrix_type full
_refine_ls_number_parameters 127
_refine_ls_number_reflns 2891
_refine_ls_number_restraints 0
_refine_ls_restrained_S_all 1.454
_refine_ls_R_factor_all 0.1115
_refine_ls_R_factor_gt 0.0862
_refine_ls_shift/su_max 0.000
_refine_ls_shift/su_mean 0.000
_refine_ls_structure_factor_coef Fsqd
_refine_ls_weighting_details 'calc w=1/[\s^2^(Fo^2^)+(0.1000P)^2^+0.0000P] where P=(Fo^2^+2Fc^2^)/3'
_refine_ls_weighting_scheme calc
_refine_ls_wR_factor_gt 0.2097
_refine_ls_wR_factor_ref 0.2211
_reflns_number_gt 2176
_reflns_number_total 2891
_reflns_threshold_expression >2sigma(I)
_cod_data_source_file b205278b.txt
_cod_data_source_block l13900sd
_cod_depositor_comments
;
The following automatic conversions were performed:
'_exptl_absorpt_correction_type' value 'Empirical' changed to 'empirical'
according to '/home/saulius/struct/CIF-dictionaries/cif_core.dic'
dictionary named 'cif_core.dic' version 2.4.1 from 2010-06-29.

Automatic conversion script
Id: cif_fix_enum 1527 2010-12-29 10:47:43Z saulius 
;
_cod_original_cell_volume 1005.1(2)
_cod_original_sg_symbol_H-M P2(1)/c
_cod_database_code 7011874

loop_
_symmetry_equiv_pos_as_xyz
'x, y, z'
'-x, y+1/2, -z+1/2'
'-x, -y, -z'
'x, -y-1/2, z-1/2'

loop_
_atom_site_label
_atom_site_type_symbol
_atom_site_fract_x
_atom_site_fract_y
_atom_site_fract_z
_atom_site_U_iso_or_equiv
_atom_site_adp_type
_atom_site_occupancy
_atom_site_symmetry_multiplicity
_atom_site_calc_flag
_atom_site_refinement_flags
_atom_site_disorder_assembly
_atom_site_disorder_group
Ag1 Ag 0.20449(9) 0.51115(4) 0.44023(8) 0.0487(3) Uani 1 1 d . . .
S1 S 0.3135(3) 0.57954(10) 0.6777(2) 0.0400(4) Uani 1 1 d . . .
C2 C 0.1570(12) 0.5531(5) 0.8395(9) 0.0453(17) Uani 1 1 d . . .
H2A H 0.1909 0.5042 0.8686 0.054 Uiso 1 1 calc R . .
H2B H 0.1936 0.5826 0.9334 0.054 Uiso 1 1 calc R . .
S3 S -0.1144(3) 0.55897(11) 0.7975(2) 0.0423(4) Uani 1 1 d . . .
C4 C -0.1377(13) 0.6524(5) 0.7448(12) 0.053(2) Uani 1 1 d . . .
H4A H -0.2811 0.6624 0.7147 0.064 Uiso 1 1 calc R . .
H4B H -0.0994 0.6805 0.8406 0.064 Uiso 1 1 calc R . .
C5 C -0.0094(15) 0.6768(5) 0.6083(12) 0.053(2) Uani 1 1 d . . .
H5A H -0.0419 0.7263 0.5834 0.063 Uiso 1 1 calc R . .
H5B H -0.0462 0.6487 0.5122 0.063 Uiso 1 1 calc R . .
C6 C 0.2229(14) 0.6701(4) 0.6484(11) 0.0480(18) Uani 1 1 d . . .
H6A H 0.2583 0.6971 0.7463 0.058 Uiso 1 1 calc R . .
H6B H 0.2948 0.6915 0.5609 0.058 Uiso 1 1 calc R . .
P1 P 0.4557(3) 0.36001(11) 0.7883(2) 0.0394(4) Uani 1 1 d . . .
F1 F 0.4151(13) 0.2883(4) 0.6997(12) 0.111(3) Uani 1 1 d . . .
F2 F 0.4221(11) 0.3995(5) 0.6164(9) 0.092(2) Uani 1 1 d . . .
F3 F 0.4980(16) 0.3225(5) 0.9549(9) 0.119(3) Uani 1 1 d . . .
F4 F 0.4984(12) 0.4344(4) 0.8728(12) 0.105(3) Uani 1 1 d . . .
F5 F 0.6933(10) 0.3540(5) 0.7620(9) 0.088(2) Uani 1 1 d . . .
F6 F 0.2175(9) 0.3693(4) 0.8091(9) 0.089(2) Uani 1 1 d . . .

loop_
_atom_site_aniso_label
_atom_site_aniso_U_11
_atom_site_aniso_U_22
_atom_site_aniso_U_33
_atom_site_aniso_U_23
_atom_site_aniso_U_13
_atom_site_aniso_U_12
Ag1 0.0438(4) 0.0593(4) 0.0430(4) -0.0138(3) 0.0032(3) -0.0114(3)
S1 0.0284(8) 0.0556(11) 0.0354(9) -0.0013(7) -0.0044(6) -0.0036(7)
C2 0.048(4) 0.062(5) 0.025(3) 0.009(3) -0.008(3) -0.001(3)
S3 0.0419(10) 0.0501(10) 0.0353(9) -0.0060(7) 0.0069(7) -0.0081(7)
C4 0.040(4) 0.056(5) 0.061(5) -0.012(4) -0.007(4) 0.007(3)
C5 0.062(5) 0.042(4) 0.053(5) 0.010(4) -0.006(4) 0.005(3)
C6 0.059(5) 0.035(4) 0.051(5) -0.004(3) 0.007(4) -0.009(3)
P1 0.0428(10) 0.0442(10) 0.0307(9) 0.0002(7) -0.0013(7) -0.0010(8)
F1 0.120(7) 0.069(4) 0.140(7) -0.050(5) -0.027(5) 0.000(4)
F2 0.079(4) 0.128(6) 0.067(4) 0.048(4) -0.012(3) -0.003(4)
F3 0.154(9) 0.153(7) 0.050(4) 0.046(5) -0.005(4) -0.004(6)
F4 0.084(5) 0.078(4) 0.146(7) -0.053(5) -0.053(5) 0.013(3)
F5 0.047(3) 0.121(5) 0.093(5) -0.002(4) -0.004(3) 0.027(3)
F6 0.048(3) 0.128(6) 0.093(5) -0.027(4) 0.019(3) -0.010(3)

loop_
_atom_type_symbol
_atom_type_description
_atom_type_scat_dispersion_real
_atom_type_scat_dispersion_imag
_atom_type_scat_source
C C 0.0033 0.0016 'International Tables Vol C Tables 4.2.6.8 and 6.1.1.4'
H H 0.0000 0.0000 'International Tables Vol C Tables 4.2.6.8 and 6.1.1.4'
F F 0.0171 0.0103 'International Tables Vol C Tables 4.2.6.8 and 6.1.1.4'
P P 0.1023 0.0942 'International Tables Vol C Tables 4.2.6.8 and 6.1.1.4'
S S 0.1246 0.1234 'International Tables Vol C Tables 4.2.6.8 and 6.1.1.4'
Ag Ag -0.8971 1.1015 'International Tables Vol C Tables 4.2.6.8 and 6.1.1.4'

loop_
_geom_angle_atom_site_label_1
_geom_angle_atom_site_label_2
_geom_angle_atom_site_label_3
_geom_angle
_geom_angle_site_symmetry_1
_geom_angle_site_symmetry_3
_geom_angle_publ_flag
S3 Ag1 S1 176.98(6) 3_566 . ?
S3 Ag1 Ag1 90.81(5) 3_566 3_566 ?
S1 Ag1 Ag1 91.82(5) . 3_566 ?
C2 S1 C6 99.4(4) . . ?
C2 S1 Ag1 107.7(3) . . ?
C6 S1 Ag1 108.2(3) . . ?
S3 C2 S1 116.0(4) . . ?
C2 S3 C4 100.0(4) . . ?
C2 S3 Ag1 108.4(3) . 3_566 ?
C4 S3 Ag1 108.7(3) . 3_566 ?
C5 C4 S3 115.5(6) . . ?
C4 C5 C6 113.3(7) . . ?
C5 C6 S1 114.6(6) . . ?
F1 P1 F3 92.4(6) . . ?
F1 P1 F4 178.0(6) . . ?
F3 P1 F4 89.5(5) . . ?
F1 P1 F5 90.8(5) . . ?
F3 P1 F5 88.0(5) . . ?
F4 P1 F5 88.6(5) . . ?
F1 P1 F6 90.4(4) . . ?
F3 P1 F6 94.4(5) . . ?
F4 P1 F6 90.2(4) . . ?
F5 P1 F6 177.2(5) . . ?
F1 P1 F2 88.4(5) . . ?
F3 P1 F2 177.6(5) . . ?
F4 P1 F2 89.7(5) . . ?
F5 P1 F2 89.7(4) . . ?
F6 P1 F2 87.8(4) . . ?

loop_
_geom_bond_atom_site_label_1
_geom_bond_atom_site_label_2
_geom_bond_distance
_geom_bond_site_symmetry_2
_geom_bond_publ_flag
Ag1 S3 2.405(2) 3_566 ?
Ag1 S1 2.4131(19) . ?
Ag1 Ag1 2.9236(12) 3_566 ?
S1 C2 1.796(8) . ?
S1 C6 1.808(8) . ?
C2 S3 1.783(8) . ?
S3 C4 1.808(10) . ?
S3 Ag1 2.405(2) 3_566 ?
C4 C5 1.512(13) . ?
C5 C6 1.534(13) . ?
P1 F1 1.545(7) . ?
P1 F3 1.554(7) . ?
P1 F4 1.577(7) . ?
P1 F5 1.579(6) . ?
P1 F6 1.580(6) . ?
P1 F2 1.603(6) . ?
